data_7224142
loop_
_publ_author_name
'You, Zhonglu'
'Liu, Mingyang'
'Wang, Cunfang'
'Sheng, Gui-Hua'
'Zhao, Xinlu'
'Qu, Dan'
'Niu, Fang'

_publ_section_title
;
 Inhibition studies of Helicobacter pylori urease with Schiff base
 copper(II) complexes
;
_journal_name_full 'RSC Adv.'
_journal_paper_doi 10.1039/C6RA00500D
_journal_year 2016
_chemical_formula_sum 'C30 H44 Cl4 Cu2 N4 O4'
_chemical_formula_weight 793.57
_chemical_name_systematic
; 
 ? 
;
_space_group_IT_number 14
_symmetry_cell_setting monoclinic
_symmetry_space_group_name_Hall '-P 2ybc'
_symmetry_space_group_name_H-M 'P 1 21/c 1'
_atom_sites_solution_hydrogens geom
_atom_sites_solution_primary direct
_atom_sites_solution_secondary difmap
_audit_creation_method SHELXL-97
_audit_update_record
;
2015-08-15 deposited with the CCDC.
2016-02-04 downloaded from the CCDC.
;
_cell_angle_alpha 90.00
_cell_angle_beta 115.675(2)
_cell_angle_gamma 90.00
_cell_formula_units_Z 2
_cell_length_a 11.188(2)
_cell_length_b 16.085(3)
_cell_length_c 10.0808(16)
_cell_measurement_reflns_used 2619
_cell_measurement_temperature 298(2)
_cell_measurement_theta_max 27.0
_cell_measurement_theta_min 2.4
_cell_volume 1635.0(5)
_computing_structure_refinement 'SHELXL-97 (Sheldrick, 1997)'
_computing_structure_solution 'SHELXS-97 (Sheldrick, 1990)'
_diffrn_ambient_temperature 298(2)
_diffrn_measured_fraction_theta_full 0.999
_diffrn_measured_fraction_theta_max 0.999
_diffrn_radiation_monochromator graphite
_diffrn_radiation_source 'fine-focus sealed tube'
_diffrn_radiation_type MoK\a
_diffrn_radiation_wavelength 0.71073
_diffrn_reflns_av_R_equivalents 0.0324
_diffrn_reflns_av_sigmaI/netI 0.0396
_diffrn_reflns_limit_h_max 11
_diffrn_reflns_limit_h_min -13
_diffrn_reflns_limit_k_max 19
_diffrn_reflns_limit_k_min -14
_diffrn_reflns_limit_l_max 12
_diffrn_reflns_limit_l_min -12
_diffrn_reflns_number 8519
_diffrn_reflns_theta_full 25.50
_diffrn_reflns_theta_max 25.50
_diffrn_reflns_theta_min 2.02
_exptl_absorpt_coefficient_mu 1.670
_exptl_absorpt_correction_T_max 0.6613
_exptl_absorpt_correction_T_min 0.6087
_exptl_absorpt_correction_type multi-scan
_exptl_absorpt_process_details SADABS
_exptl_crystal_colour blue
_exptl_crystal_density_diffrn 1.612
_exptl_crystal_density_method 'not measured'
_exptl_crystal_description block
_exptl_crystal_F_000 820
_exptl_crystal_size_max 0.33
_exptl_crystal_size_mid 0.30
_exptl_crystal_size_min 0.27
_refine_diff_density_max 0.658
_refine_diff_density_min -0.319
_refine_diff_density_rms 0.068
_refine_ls_extinction_method none
_refine_ls_goodness_of_fit_ref 1.023
_refine_ls_hydrogen_treatment mixed
_refine_ls_matrix_type full
_refine_ls_number_parameters 204
_refine_ls_number_reflns 3043
_refine_ls_number_restraints 1
_refine_ls_restrained_S_all 1.023
_refine_ls_R_factor_all 0.0506
_refine_ls_R_factor_gt 0.0353
_refine_ls_shift/su_max 0.000
_refine_ls_shift/su_mean 0.000
_refine_ls_structure_factor_coef Fsqd
_refine_ls_weighting_details 'calc w=1/[\s^2^(Fo^2^)+(0.0366P)^2^+1.1549P] where P=(Fo^2^+2Fc^2^)/3'
_refine_ls_weighting_scheme calc
_refine_ls_wR_factor_gt 0.0778
_refine_ls_wR_factor_ref 0.0836
_reflns_number_gt 2406
_reflns_number_total 3043
_reflns_threshold_expression >2sigma(I)
_cod_data_source_file c6ra00500d2.cif
_cod_data_source_block 3
_cod_original_cell_volume 1635.1(5)
_cod_original_sg_symbol_H-M P21/c
_cod_database_code 7224142

loop_
_symmetry_equiv_pos_as_xyz
'x, y, z'
'-x, y+1/2, -z+1/2'
'-x, -y, -z'
'x, -y-1/2, z-1/2'

loop_
_atom_site_label
_atom_site_type_symbol
_atom_site_fract_x
_atom_site_fract_y
_atom_site_fract_z
_atom_site_U_iso_or_equiv
_atom_site_adp_type
_atom_site_occupancy
_atom_site_symmetry_multiplicity
_atom_site_calc_flag
_atom_site_refinement_flags
Cu1 Cu 0.94171(4) 0.07007(2) 0.56563(4) 0.02537(12) Uani 1 1 d .
N1 N 1.0172(2) 0.17814(14) 0.6537(3) 0.0253(6) Uani 1 1 d .
N2 N 0.7829(3) 0.42167(17) 0.5099(3) 0.0364(7) Uani 1 1 d D
O1 O 1.0963(2) 0.04474(12) 0.5210(2) 0.0281(5) Uani 1 1 d .
O2 O 0.5797(3) 0.54630(17) 0.4145(3) 0.0516(7) Uani 1 1 d .
Cl1 Cl 0.73243(8) 0.12439(5) 0.43245(9) 0.0393(2) Uani 1 1 d .
Cl2 Cl 0.95787(8) 0.02736(5) 0.81205(9) 0.0354(2) Uani 1 1 d .
C1 C 1.2121(3) 0.17389(18) 0.6031(3) 0.0286(7) Uani 1 1 d .
C2 C 1.1954(3) 0.09567(18) 0.5339(3) 0.0249(7) Uani 1 1 d .
C3 C 1.2872(3) 0.0734(2) 0.4813(4) 0.0347(8) Uani 1 1 d .
H3 H 1.2781 0.0226 0.4338 0.042 Uiso 1 1 calc R
C4 C 1.3911(3) 0.1248(2) 0.4979(4) 0.0375(8) Uani 1 1 d .
H4 H 1.4507 0.1074 0.4618 0.045 Uiso 1 1 calc R
C5 C 1.4098(3) 0.2018(2) 0.5669(4) 0.0366(8) Uani 1 1 d .
C6 C 1.3203(3) 0.2246(2) 0.6180(4) 0.0388(8) Uani 1 1 d .
H6 H 1.3308 0.2757 0.6648 0.047 Uiso 1 1 calc R
C7 C 1.1265(3) 0.20775(19) 0.6626(3) 0.0314(7) Uani 1 1 d .
H7 H 1.1542 0.2575 0.7141 0.038 Uiso 1 1 calc R
C8 C 0.9518(3) 0.22501(19) 0.7313(4) 0.0356(8) Uani 1 1 d .
H8A H 1.0061 0.2191 0.8362 0.043 Uiso 1 1 calc R
H8B H 0.8675 0.1984 0.7091 0.043 Uiso 1 1 calc R
C9 C 0.9260(4) 0.3165(2) 0.6981(4) 0.0431(9) Uani 1 1 d .
H9A H 0.8925 0.3406 0.7637 0.052 Uiso 1 1 calc R
H9B H 1.0086 0.3443 0.7160 0.052 Uiso 1 1 calc R
C10 C 0.8293(4) 0.3306(2) 0.5443(4) 0.0425(9) Uani 1 1 d .
H10A H 0.7525 0.2956 0.5227 0.051 Uiso 1 1 calc R
H10B H 0.8688 0.3137 0.4798 0.051 Uiso 1 1 calc R
C11 C 0.6782(4) 0.4272(2) 0.3563(4) 0.0423(9) Uani 1 1 d .
H11A H 0.6049 0.3911 0.3449 0.051 Uiso 1 1 calc R
H11B H 0.7136 0.4082 0.2892 0.051 Uiso 1 1 calc R
C12 C 0.6289(4) 0.5144(2) 0.3182(4) 0.0460(9) Uani 1 1 d .
H12A H 0.7008 0.5495 0.3218 0.055 Uiso 1 1 calc R
H12B H 0.5592 0.5157 0.2184 0.055 Uiso 1 1 calc R
C13 C 0.6820(4) 0.5444(3) 0.5623(5) 0.0537(11) Uani 1 1 d .
H13A H 0.6475 0.5666 0.6282 0.064 Uiso 1 1 calc R
H13B H 0.7548 0.5796 0.5691 0.064 Uiso 1 1 calc R
C14 C 0.7326(4) 0.4581(2) 0.6099(4) 0.0429(9) Uani 1 1 d .
H14A H 0.8032 0.4596 0.7092 0.052 Uiso 1 1 calc R
H14B H 0.6616 0.4237 0.6105 0.052 Uiso 1 1 calc R
C15 C 1.5247(4) 0.2563(2) 0.5811(5) 0.0535(11) Uani 1 1 d .
H15A H 1.5039 0.2835 0.4889 0.080 Uiso 1 1 calc R
H15B H 1.6026 0.2228 0.6073 0.080 Uiso 1 1 calc R
H15C H 1.5406 0.2973 0.6561 0.080 Uiso 1 1 calc R
H2 H 0.854(2) 0.4522(18) 0.520(4) 0.041(10) Uiso 1 1 d D

loop_
_atom_site_aniso_label
_atom_site_aniso_U_11
_atom_site_aniso_U_22
_atom_site_aniso_U_33
_atom_site_aniso_U_23
_atom_site_aniso_U_13
_atom_site_aniso_U_12
Cu1 0.0260(2) 0.0190(2) 0.0342(2) -0.00405(16) 0.01584(16) -0.00144(15)
N1 0.0271(14) 0.0194(13) 0.0316(14) 0.0000(10) 0.0149(11) 0.0019(10)
N2 0.0288(16) 0.0336(17) 0.0483(17) 0.0062(13) 0.0180(14) -0.0049(13)
O1 0.0285(12) 0.0208(11) 0.0413(13) -0.0077(9) 0.0209(10) -0.0075(9)
O2 0.0379(15) 0.0594(17) 0.0523(16) 0.0014(13) 0.0145(13) 0.0150(12)
Cl1 0.0317(5) 0.0384(5) 0.0422(5) -0.0032(4) 0.0108(4) 0.0073(4)
Cl2 0.0368(5) 0.0367(5) 0.0363(4) 0.0086(3) 0.0193(4) 0.0081(3)
C1 0.0294(18) 0.0235(16) 0.0356(17) -0.0037(13) 0.0167(14) -0.0024(13)
C2 0.0231(16) 0.0242(16) 0.0276(16) -0.0010(12) 0.0112(13) -0.0043(12)
C3 0.0364(19) 0.0304(18) 0.044(2) -0.0118(15) 0.0244(16) -0.0097(15)
C4 0.035(2) 0.037(2) 0.049(2) -0.0088(16) 0.0270(17) -0.0073(15)
C5 0.0290(19) 0.0341(19) 0.049(2) -0.0050(15) 0.0192(16) -0.0092(14)
C6 0.042(2) 0.0258(18) 0.054(2) -0.0126(15) 0.0256(18) -0.0105(15)
C7 0.0367(19) 0.0200(16) 0.0390(18) -0.0071(13) 0.0178(15) -0.0021(14)
C8 0.039(2) 0.0268(18) 0.0447(19) -0.0082(15) 0.0217(16) 0.0033(14)
C9 0.050(2) 0.0288(19) 0.055(2) -0.0033(16) 0.0262(19) 0.0045(16)
C10 0.057(2) 0.0291(19) 0.051(2) -0.0092(16) 0.032(2) -0.0094(16)
C11 0.040(2) 0.044(2) 0.045(2) 0.0008(17) 0.0199(17) -0.0030(17)
C12 0.047(2) 0.045(2) 0.045(2) 0.0088(17) 0.0197(19) 0.0052(17)
C13 0.041(2) 0.059(3) 0.061(3) -0.019(2) 0.023(2) 0.0028(19)
C14 0.035(2) 0.050(2) 0.040(2) 0.0001(17) 0.0132(17) -0.0028(17)
C15 0.049(2) 0.042(2) 0.084(3) -0.015(2) 0.042(2) -0.0181(18)

loop_
_atom_type_symbol
_atom_type_description
_atom_type_scat_dispersion_real
_atom_type_scat_dispersion_imag
_atom_type_scat_source
C C 0.0033 0.0016 'International Tables Vol C Tables 4.2.6.8 and 6.1.1.4'
H H 0.0000 0.0000 'International Tables Vol C Tables 4.2.6.8 and 6.1.1.4'
N N 0.0061 0.0033 'International Tables Vol C Tables 4.2.6.8 and 6.1.1.4'
O O 0.0106 0.0060 'International Tables Vol C Tables 4.2.6.8 and 6.1.1.4'
Cl Cl 0.1484 0.1585 'International Tables Vol C Tables 4.2.6.8 and 6.1.1.4'
Cu Cu 0.3201 1.2651 'International Tables Vol C Tables 4.2.6.8 and 6.1.1.4'

loop_
_geom_angle_atom_site_label_1
_geom_angle_atom_site_label_2
_geom_angle_atom_site_label_3
_geom_angle
_geom_angle_site_symmetry_1
_geom_angle_site_symmetry_3
N1 Cu1 O1 167.73(9) . 3_756
N1 Cu1 O1 92.16(9) . .
O1 Cu1 O1 75.91(9) 3_756 .
N1 Cu1 Cl1 93.26(8) . .
O1 Cu1 Cl1 97.18(6) 3_756 .
O1 Cu1 Cl1 134.56(7) . .
N1 Cu1 Cl2 87.83(8) . .
O1 Cu1 Cl2 95.15(7) 3_756 .
O1 Cu1 Cl2 117.83(7) . .
Cl1 Cu1 Cl2 107.43(3) . .
C7 N1 C8 116.6(3) . .
C7 N1 Cu1 124.8(2) . .
C8 N1 Cu1 118.2(2) . .
C14 N2 C11 109.1(3) . .
C14 N2 C10 114.5(3) . .
C11 N2 C10 109.1(3) . .
C14 N2 H2 106(2) . .
C11 N2 H2 110(2) . .
C10 N2 H2 107(2) . .
C2 O1 Cu1 127.96(19) . 3_756
C2 O1 Cu1 127.70(18) . .
Cu1 O1 Cu1 104.09(9) 3_756 .
C12 O2 C13 109.6(3) . .
C2 C1 C6 119.4(3) . .
C2 C1 C7 125.0(3) . .
C6 C1 C7 115.6(3) . .
O1 C2 C3 121.5(3) . .
O1 C2 C1 121.3(3) . .
C3 C2 C1 117.2(3) . .
C4 C3 C2 121.5(3) . .
C4 C3 H3 119.2 . .
C2 C3 H3 119.2 . .
C3 C4 C5 122.1(3) . .
C3 C4 H4 118.9 . .
C5 C4 H4 118.9 . .
C6 C5 C4 116.9(3) . .
C6 C5 C15 122.9(3) . .
C4 C5 C15 120.1(3) . .
C5 C6 C1 122.8(3) . .
C5 C6 H6 118.6 . .
C1 C6 H6 118.6 . .
N1 C7 C1 128.2(3) . .
N1 C7 H7 115.9 . .
C1 C7 H7 115.9 . .
N1 C8 C9 118.0(3) . .
N1 C8 H8A 107.8 . .
C9 C8 H8A 107.8 . .
N1 C8 H8B 107.8 . .
C9 C8 H8B 107.8 . .
H8A C8 H8B 107.1 . .
C10 C9 C8 111.4(3) . .
C10 C9 H9A 109.3 . .
C8 C9 H9A 109.3 . .
C10 C9 H9B 109.3 . .
C8 C9 H9B 109.3 . .
H9A C9 H9B 108.0 . .
C9 C10 N2 113.8(3) . .
C9 C10 H10A 108.8 . .
N2 C10 H10A 108.8 . .
C9 C10 H10B 108.8 . .
N2 C10 H10B 108.8 . .
H10A C10 H10B 107.7 . .
N2 C11 C12 111.1(3) . .
N2 C11 H11A 109.4 . .
C12 C11 H11A 109.4 . .
N2 C11 H11B 109.4 . .
C12 C11 H11B 109.4 . .
H11A C11 H11B 108.0 . .
O2 C12 C11 112.1(3) . .
O2 C12 H12A 109.2 . .
C11 C12 H12A 109.2 . .
O2 C12 H12B 109.2 . .
C11 C12 H12B 109.2 . .
H12A C12 H12B 107.9 . .
O2 C13 C14 112.0(3) . .
O2 C13 H13A 109.2 . .
C14 C13 H13A 109.2 . .
O2 C13 H13B 109.2 . .
C14 C13 H13B 109.2 . .
H13A C13 H13B 107.9 . .
N2 C14 C13 110.7(3) . .
N2 C14 H14A 109.5 . .
C13 C14 H14A 109.5 . .
N2 C14 H14B 109.5 . .
C13 C14 H14B 109.5 . .
H14A C14 H14B 108.1 . .
C5 C15 H15A 109.5 . .
C5 C15 H15B 109.5 . .
H15A C15 H15B 109.5 . .
C5 C15 H15C 109.5 . .
H15A C15 H15C 109.5 . .
H15B C15 H15C 109.5 . .

loop_
_geom_bond_atom_site_label_1
_geom_bond_atom_site_label_2
_geom_bond_distance
_geom_bond_site_symmetry_2
Cu1 N1 1.968(2) .
Cu1 O1 2.008(2) 3_756
Cu1 O1 2.008(2) .
Cu1 Cl1 2.3075(9) .
Cu1 Cl2 2.5072(9) .
N1 C7 1.279(4) .
N1 C8 1.486(4) .
N2 C14 1.472(5) .
N2 C11 1.485(4) .
N2 C10 1.543(4) .
N2 H2 0.903(10) .
O1 C2 1.339(3) .
O1 Cu1 2.008(2) 3_756
O2 C12 1.405(4) .
O2 C13 1.432(5) .
C1 C2 1.411(4) .
C1 C6 1.413(4) .
C1 C7 1.440(4) .
C2 C3 1.391(4) .
C3 C4 1.376(4) .
C3 H3 0.9300 .
C4 C5 1.392(4) .
C4 H4 0.9300 .
C5 C6 1.360(5) .
C5 C15 1.511(5) .
C6 H6 0.9300 .
C7 H7 0.9300 .
C8 C9 1.510(4) .
C8 H8A 0.9700 .
C8 H8B 0.9700 .
C9 C10 1.474(5) .
C9 H9A 0.9700 .
C9 H9B 0.9700 .
C10 H10A 0.9700 .
C10 H10B 0.9700 .
C11 C12 1.495(5) .
C11 H11A 0.9700 .
C11 H11B 0.9700 .
C12 H12A 0.9700 .
C12 H12B 0.9700 .
C13 C14 1.498(5) .
C13 H13A 0.9700 .
C13 H13B 0.9700 .
C14 H14A 0.9700 .
C14 H14B 0.9700 .
C15 H15A 0.9600 .
C15 H15B 0.9600 .
C15 H15C 0.9600 .

loop_
_geom_hbond_atom_site_label_D
_geom_hbond_atom_site_label_H
_geom_hbond_atom_site_label_A
_geom_hbond_distance_DH
_geom_hbond_distance_HA
_geom_hbond_distance_DA
_geom_hbond_angle_DHA
_geom_hbond_site_symmetry_A
N2 H2 Cl2 0.903(10) 2.38(2) 3.164(3) 145(3) 2_756
N2 H2 Cl2 0.903(10) 2.82(3) 3.445(3) 127(3) 4_565
